data_7100433
loop_
_publ_author_name
'Jonathan L. Sessler'
'Thomas Kohler'
'Vincent Lynch'
'David Sanchez-Garcia'
'Daniel Seidel'

_publ_section_title
;
Straightforward synthesis of sulfur bridged
oligopyrrolic macrocycles
;
_journal_name_full 'Chemical Communications'
_journal_paper_doi 10.1039/b500919g
_journal_year 2005
_chemical_formula_sum 'C17 H16 O4'
_chemical_formula_weight 284.30
_chemical_name_common trans-2,8-dimethoxypterocarpan
_chemical_name_systematic (6aR*,11aS*)-6a,11a-dihydro-2,8-dimethoxy-6H-benzofuro[3,2-c]chromene
_space_group_IT_number 2
_symmetry_cell_setting triclinic
_symmetry_Int_Tables_number 2
_symmetry_space_group_name_Hall '-P 1'
_symmetry_space_group_name_H-M 'P -1'
_cell_angle_alpha 78.617(2)
_cell_angle_beta 82.940(2)
_cell_angle_gamma 77.161(2)
_cell_formula_units_Z 2
_cell_length_a 8.0941(8)
_cell_length_b 8.7487(8)
_cell_length_c 10.2094(10)
_cell_measurement_temperature 273(2)
_cell_volume 688.65(11)
_diffrn_ambient_temperature 273(2)
_exptl_crystal_density_diffrn 1.371
_cod_database_code 7100433

loop_
_symmetry_equiv_pos_as_xyz
'x, y, z'
'-x, -y, -z'

loop_
_atom_site_label
_atom_site_type_symbol
_atom_site_fract_x
_atom_site_fract_y
_atom_site_fract_z
_atom_site_U_iso_or_equiv
_atom_site_adp_type
_atom_site_occupancy
_atom_site_symmetry_multiplicity
_atom_site_calc_flag
_atom_site_refinement_flags
_atom_site_disorder_assembly
_atom_site_disorder_group
O1 O 1.5020(2) 0.5856(2) 0.67331(18) 0.0604(6) Uani 1 1 d . . .
O2 O 0.8222(2) 0.8737(2) 0.65100(18) 0.0603(6) Uani 1 1 d . . .
O3 O 1.0555(2) 0.6553(2) 0.32803(17) 0.0492(5) Uani 1 1 d . . .
O4 O 0.4801(2) 0.7993(2) 0.05525(19) 0.0662(6) Uani 1 1 d . . .
C1 C 1.0874(3) 0.7315(3) 0.5468(2) 0.0452(6) Uani 1 1 d . . .
C2 C 1.2561(3) 0.6610(3) 0.5586(2) 0.0460(6) Uani 1 1 d . . .
H2 H 1.3192 0.6149 0.4887 0.055 Uiso 1 1 calc R . .
C3 C 1.3327(3) 0.6578(3) 0.6729(2) 0.0465(6) Uani 1 1 d . . .
C4 C 1.2397(4) 0.7286(3) 0.7758(3) 0.0545(7) Uani 1 1 d . . .
H4 H 1.2915 0.7295 0.8520 0.065 Uiso 1 1 calc R . .
C5 C 1.0699(3) 0.7980(3) 0.7656(3) 0.0520(7) Uani 1 1 d . . .
H5 H 1.0072 0.8436 0.8359 0.062 Uiso 1 1 calc R . .
C6 C 0.9930(3) 0.8003(3) 0.6529(3) 0.0460(6) Uani 1 1 d . . .
C7 C 0.7673(3) 0.7569(3) 0.3176(3) 0.0509(7) Uani 1 1 d . . .
C8 C 0.9167(3) 0.6855(3) 0.2526(2) 0.0446(6) Uani 1 1 d . . .
C9 C 0.9195(3) 0.6503(3) 0.1274(3) 0.0539(7) Uani 1 1 d . . .
H9 H 1.0195 0.6005 0.0850 0.065 Uiso 1 1 calc R . .
C10 C 0.7691(3) 0.6911(3) 0.0662(3) 0.0561(7) Uani 1 1 d . . .
H10 H 0.7686 0.6688 -0.0191 0.067 Uiso 1 1 calc R . .
C11 C 0.6195(3) 0.7641(3) 0.1282(3) 0.0527(7) Uani 1 1 d . . .
C12 C 0.6164(3) 0.7952(3) 0.2566(3) 0.0578(8) Uani 1 1 d . . .
H12 H 0.5153 0.8407 0.3007 0.069 Uiso 1 1 calc R . .
C20 C 1.5851(4) 0.5836(4) 0.7893(3) 0.0673(9) Uani 1 1 d . . .
H20A H 1.5737 0.6907 0.8040 0.101 Uiso 1 1 calc R . .
H20B H 1.7035 0.5363 0.7760 0.101 Uiso 1 1 calc R . .
H20C H 1.5341 0.5226 0.8659 0.101 Uiso 1 1 calc R . .
C21 C 0.7319(3) 0.8882(3) 0.5339(3) 0.0549(7) Uani 1 1 d . . .
H21A H 0.7305 0.9925 0.4791 0.066 Uiso 1 1 calc R . .
H21B H 0.6152 0.8786 0.5618 0.066 Uiso 1 1 calc R . .
C22 C 0.8133(3) 0.7641(4) 0.4540(3) 0.0616(8) Uani 1 1 d . . .
H22 H 0.8020 0.6619 0.5106 0.074 Uiso 1 1 calc R . .
C23 C 0.9958(4) 0.7586(4) 0.4244(3) 0.0627(8) Uani 1 1 d . . .
H23 H 1.0060 0.8654 0.3771 0.075 Uiso 1 1 calc R . .
C24 C 0.3245(4) 0.8832(4) 0.1119(3) 0.0706(9) Uani 1 1 d . . .
H24A H 0.2885 0.8195 0.1937 0.106 Uiso 1 1 calc R . .
H24B H 0.2389 0.9047 0.0497 0.106 Uiso 1 1 calc R . .
H24C H 0.3415 0.9818 0.1303 0.106 Uiso 1 1 calc R . .

loop_
_atom_site_aniso_label
_atom_site_aniso_U_11
_atom_site_aniso_U_22
_atom_site_aniso_U_33
_atom_site_aniso_U_23
_atom_site_aniso_U_13
_atom_site_aniso_U_12
O1 0.0439(11) 0.0871(14) 0.0532(12) -0.0311(10) -0.0116(9) 0.0010(9)
O2 0.0480(11) 0.0797(13) 0.0554(12) -0.0353(10) -0.0068(9) 0.0045(9)
O3 0.0417(10) 0.0616(11) 0.0458(10) -0.0232(8) -0.0059(8) -0.0005(8)
O4 0.0465(11) 0.0941(15) 0.0607(13) -0.0332(11) -0.0151(9) 0.0033(10)
C1 0.0457(14) 0.0486(15) 0.0437(14) -0.0164(11) -0.0046(11) -0.0070(12)
C2 0.0458(15) 0.0526(15) 0.0444(15) -0.0210(12) -0.0008(12) -0.0105(12)
C3 0.0443(14) 0.0527(15) 0.0450(15) -0.0137(12) -0.0064(12) -0.0092(12)
C4 0.0591(17) 0.0673(18) 0.0408(15) -0.0200(13) -0.0083(13) -0.0091(14)
C5 0.0542(16) 0.0608(17) 0.0403(15) -0.0185(12) 0.0001(12) -0.0040(13)
C6 0.0450(14) 0.0470(14) 0.0469(15) -0.0144(11) -0.0035(12) -0.0056(11)
C7 0.0456(15) 0.0633(17) 0.0452(15) -0.0206(12) -0.0058(12) -0.0031(12)
C8 0.0393(13) 0.0519(15) 0.0436(14) -0.0141(11) -0.0046(11) -0.0053(11)
C9 0.0450(15) 0.0694(18) 0.0483(16) -0.0261(13) -0.0017(12) -0.0011(13)
C10 0.0536(17) 0.0720(18) 0.0454(15) -0.0257(13) -0.0060(13) -0.0041(14)
C11 0.0455(15) 0.0640(17) 0.0497(16) -0.0184(13) -0.0107(13) -0.0027(13)
C12 0.0428(15) 0.0772(19) 0.0544(17) -0.0283(14) -0.0021(13) -0.0006(13)
C20 0.0532(17) 0.094(2) 0.0576(18) -0.0258(16) -0.0187(14) -0.0016(16)
C21 0.0478(16) 0.0665(18) 0.0521(16) -0.0240(13) -0.0082(13) -0.0007(13)
C22 0.0510(16) 0.083(2) 0.0522(17) -0.0272(14) -0.0057(13) -0.0023(14)
C23 0.0512(17) 0.084(2) 0.0561(17) -0.0378(15) -0.0079(14) 0.0040(14)
C24 0.0436(16) 0.098(2) 0.068(2) -0.0255(17) -0.0117(14) 0.0033(15)

loop_
_geom_bond_atom_site_label_1
_geom_bond_atom_site_label_2
_geom_bond_distance
_geom_bond_site_symmetry_2
_geom_bond_publ_flag
O1 C3 1.376(3) . ?
O1 C20 1.427(3) . ?
O2 C6 1.390(3) . ?
O2 C21 1.447(3) . ?
O3 C8 1.388(3) . ?
O3 C23 1.435(3) . ?
O4 C11 1.373(3) . ?
O4 C24 1.427(3) . ?
C1 C2 1.378(3) . ?
C1 C6 1.402(4) . ?
C1 C23 1.483(4) . ?
C2 C3 1.380(3) . ?
C2 H2 0.9300 . ?
C3 C4 1.382(4) . ?
C4 C5 1.381(4) . ?
C4 H4 0.9300 . ?
C5 C6 1.369(4) . ?
C5 H5 0.9300 . ?
C7 C12 1.384(4) . ?
C7 C8 1.387(4) . ?
C7 C22 1.501(4) . ?
C8 C9 1.369(4) . ?
C9 C10 1.381(4) . ?
C9 H9 0.9300 . ?
C10 C11 1.379(4) . ?
C10 H10 0.9300 . ?
C11 C12 1.386(4) . ?
C12 H12 0.9300 . ?
C20 H20A 0.9600 . ?
C20 H20B 0.9600 . ?
C20 H20C 0.9600 . ?
C21 C22 1.476(4) . ?
C21 H21A 0.9700 . ?
C21 H21B 0.9700 . ?
C22 C23 1.463(4) . ?
C22 H22 0.9800 . ?
C23 H23 0.9800 . ?
C24 H24A 0.9600 . ?
C24 H24B 0.9600 . ?
C24 H24C 0.9600 . ?
